data_1557217
loop_
_publ_author_name
'Sletten, Jorunn'
'Grove, Hilde'

_publ_section_title
;
 Copper(II) Complex of the Tripodal Ligand
 Tris((benzimidazol-2-yl)methyl)amine and its Bonding to a Sulfur Ligand
 of Thiolate Character
;
_journal_name_full 'Acta Chemica Scandinavica'
_journal_page_first 822
_journal_page_last 831
_journal_paper_doi 10.3891/acta.chem.scand.51-0822
_journal_volume 51
_journal_year 1997
_chemical_formula_sum 'C26 H27 Cu N9 O7'
_chemical_formula_weight 641.12
_chemical_name_common
;
[Cu(tbima)(NO3)](NO3).C2H5OH
;
_space_group_IT_number 2
_space_group_name_Hall '-P 1'
_space_group_name_H-M_alt 'P -1'
_symmetry_cell_setting triclinic
_symmetry_Int_Tables_number 2
_symmetry_space_group_name_Hall '-P 1'
_symmetry_space_group_name_H-M 'P -1'
_cell_angle_alpha 86.05(1)
_cell_angle_beta 77.71(1)
_cell_angle_gamma 86.89(1)
_cell_formula_units_Z 2
_cell_length_a 9.529(2)
_cell_length_b 10.140(1)
_cell_length_c 14.423(2)
_cell_volume 1357.3(4)
_diffrn_ambient_temperature 104
_diffrn_radiation_probe x-ray
_diffrn_radiation_type MoK\a
_diffrn_radiation_wavelength 0.71073
_exptl_absorpt_coefficient_mu 0.867
_refine_ls_goodness_of_fit_ref 1.749
_refine_ls_number_parameters 486
_refine_ls_number_reflns 3084
_refine_ls_R_factor_gt 0.046
_refine_ls_wR_factor_gt 0.051
_cod_data_source_file Acta-Chem-Scand-1997-51-822-1.cif
_cod_data_source_block 1
_cod_depositor_comments
;
No thermal parameters in the paper
Uiso were fixed arbitrarily to 0.03
;
_cod_database_code 1557217

loop_
_space_group_symop_id
_space_group_symop_operation_xyz
1 x,y,z
2 -x,-y,-z

loop_
_atom_site_label
_atom_site_type_symbol
_atom_site_thermal_displace_type
_atom_site_fract_x
_atom_site_fract_y
_atom_site_fract_z
_atom_site_occupancy
_atom_site_U_iso_or_equiv
_atom_site_calc_flag
_atom_site_refinement_flags
_atom_site_disorder_assembly
_atom_site_disorder_group
Cu Cu Uiso 0.18758(6) 0.14147(6) 0.30342(4) 1.000 0.0300 . . . .
O41 O Uiso 0.1154(3) -0.0238(3) 0.3866(2) 1.000 0.0300 . . . .
O42 O Uiso 0.1950(4) -0.0902(3) 0.2441(2) 1.000 0.0300 . . . .
O43 O Uiso 0.0844(4) -0.2257(3) 0.3573(3) 1.000 0.0300 . . . .
N10 N Uiso 0.1410(4) 0.3507(4) 0.3749(3) 1.000 0.0300 . . . .
N11 N Uiso 0.2706(4) 0.2605(4) 0.1926(3) 1.000 0.0300 . . . .
N12 N Uiso 0.2943(4) 0.4606(4) 0.1225(3) 1.000 0.0300 . . . .
N21 N Uiso -0.0068(4) 0.1928(4) 0.2813(3) 1.000 0.0300 . . . .
N22 N Uiso -0.1937(4) 0.3353(4) 0.2978(3) 1.000 0.0300 . . . .
N31 N Uiso 0.3506(4) 0.1497(4) 0.3653(3) 1.000 0.0300 . . . .
N32 N Uiso 0.4669(4) 0.2402(4) 0.4608(3) 1.000 0.0300 . . . .
N40 N Uiso 0.1318(4) -0.1165(4) 0.3286(3) 1.000 0.0300 . . . .
C11 C Uiso 0.1945(5) 0.4495(5) 0.2975(3) 1.000 0.0300 . . . .
C12 C Uiso 0.2533(5) 0.3905(5) 0.2041(3) 1.000 0.0300 . . . .
C13 C Uiso 0.3231(5) 0.2490(5) 0.0963(3) 1.000 0.0300 . . . .
C14 C Uiso 0.3566(5) 0.1376(5) 0.0426(3) 1.000 0.0300 . . . .
C15 C Uiso 0.4072(5) 0.1560(5) -0.0521(3) 1.000 0.0300 . . . .
C16 C Uiso 0.4254(5) 0.2828(5) -0.0978(3) 1.000 0.0300 . . . .
C17 C Uiso 0.3904(5) 0.3946(5) -0.0458(3) 1.000 0.0300 . . . .
C18 C Uiso 0.3393(5) 0.3752(5) 0.0506(3) 1.000 0.0300 . . . .
C21 C Uiso -0.0149(5) 0.3529(5) 0.4038(3) 1.000 0.0300 . . . .
C22 C Uiso -0.0741(5) 0.2933(5) 0.3295(3) 1.000 0.0300 . . . .
C23 C Uiso -0.0855(5) 0.1689(5) 0.2144(3) 1.000 0.0300 . . . .
C24 C Uiso -0.0623(5) 0.0782(5) 0.1445(3) 1.000 0.0300 . . . .
C25 C Uiso -0.1615(5) 0.0786(5) 0.0873(3) 1.000 0.0300 . . . .
C26 C Uiso -0.2825(5) 0.1662(5) 0.0997(3) 1.000 0.0300 . . . .
C27 C Uiso -0.3077(5) 0.2553(5) 0.1695(3) 1.000 0.0300 . . . .
C28 C Uiso -0.2068(5) 0.2575(4) 0.2255(3) 1.000 0.0300 . . . .
C31 C Uiso 0.2218(5) 0.3406(5) 0.4511(3) 1.000 0.0300 . . . .
C32 C Uiso 0.3497(5) 0.2445(4) 0.4247(3) 1.000 0.0300 . . . .
C33 C Uiso 0.4800(5) 0.0779(5) 0.3632(3) 1.000 0.0300 . . . .
C34 C Uiso 0.5366(5) -0.0335(5) 0.3139(3) 1.000 0.0300 . . . .
C35 C Uiso 0.6683(5) -0.0842(5) 0.3290(4) 1.000 0.0300 . . . .
C36 C Uiso 0.7407(5) -0.0293(5) 0.3891(3) 1.000 0.0300 . . . .
C37 C Uiso 0.6850(5) 0.0813(5) 0.4394(3) 1.000 0.0300 . . . .
C38 C Uiso 0.5539(5) 0.1328(5) 0.4245(3) 1.000 0.0300 . . . .
O51 O Uiso 0.4722(4) 0.5026(3) 0.7127(2) 1.000 0.0300 . . . .
O52 O Uiso 0.3506(4) 0.4452(3) 0.6121(2) 1.000 0.0300 . . . .
O53 O Uiso 0.5688(4) 0.3689(3) 0.6034(3) 1.000 0.0300 . . . .
N50 N Uiso 0.4651(4) 0.4390(4) 0.6431(3) 1.000 0.0300 . . . .
O61 O Uiso 0.1677(4) 0.7106(3) 0.1231(3) 1.000 0.0300 . . . .
C60 C Uiso 0.0206(7) 0.7055(6) 0.1124(6) 1.000 0.0300 . . . .
C61 C Uiso -0.0040(10) 0.6020(10) 0.0600(9) 0.500 0.0300 . . . .
C62 C Uiso -0.0660(10) 0.6200(10) 0.1685(9) 0.500 0.0300 . . . .

loop_
_atom_type_symbol
_atom_type_description
_atom_type_scat_dispersion_real
_atom_type_scat_dispersion_imag
_atom_type_scat_source
C C 0.0033 0.0016 ' International Tables Vol C Tables 4.2.6.8 and 6.1.1.4'
Cu Cu 0.3201 1.2651 ' International Tables Vol C Tables 4.2.6.8 and 6.1.1.4'
N N 0.0061 0.0033 ' International Tables Vol C Tables 4.2.6.8 and 6.1.1.4'
O O 0.0106 0.0060 ' International Tables Vol C Tables 4.2.6.8 and 6.1.1.4'

loop_
_geom_angle_atom_site_label_1
_geom_angle_atom_site_label_2
_geom_angle_atom_site_label_3
_geom_angle
_geom_angle_site_symmetry_1
_geom_angle_site_symmetry_2
_geom_angle_site_symmetry_3
_geom_angle_publ_flag
O41 Cu O42 55.13(11) . . . yes
O41 Cu N10 117.28(13) . . . yes
O41 Cu N11 162.26(15) . . . yes
O41 Cu N21 92.51(15) . . . yes
O41 Cu N31 91.60(15) . . . yes
O42 Cu N10 170.26(13) . . . yes
O42 Cu N11 107.13(14) . . . yes
O42 Cu N21 95.56(15) . . . yes
O42 Cu N31 107.10(15) . . . yes
N10 Cu N11 80.33(16) . . . yes
N10 Cu N21 78.04(15) . . . yes
N10 Cu N31 78.00(15) . . . yes
N11 Cu N21 89.03(17) . . . yes
N11 Cu N31 94.50(17) . . . yes
N21 Cu N31 154.82(17) . . . yes
Cu O41 N40 104.7(2) . . . yes
Cu O42 N40 82.2(2) . . . yes
Cu N10 C11 104.9(3) . . . yes
Cu N10 C21 100.9(3) . . . yes
Cu N10 C31 104.5(3) . . . yes
C11 N10 C21 113.5(4) . . . yes
C11 N10 C31 114.0(4) . . . yes
C21 N10 C31 116.8(4) . . . yes
Cu N11 C12 116.8(3) . . . yes
Cu N11 C13 136.7(3) . . . yes
C12 N11 C13 105.4(4) . . . yes
C12 N12 C18 109.0(4) . . . yes
Cu N21 C22 115.8(3) . . . yes
Cu N21 C23 136.1(3) . . . yes
C22 N21 C23 106.7(4) . . . yes
C22 N22 C28 108.4(4) . . . yes
Cu N31 C32 118.9(3) . . . yes
Cu N31 C33 135.7(3) . . . yes
C32 N31 C33 105.4(4) . . . yes
C32 N32 C38 107.7(4) . . . yes
O41 N40 O42 117.8(4) . . . yes
O41 N40 O43 119.2(4) . . . yes
O42 N40 O43 123.1(4) . . . yes
N10 C11 C12 113.5(4) . . . yes
N11 C12 N12 111.7(4) . . . yes
N11 C12 C11 124.1(4) . . . yes
N12 C12 C11 124.3(4) . . . yes
N11 C13 C14 131.1(4) . . . yes
N11 C13 C18 109.5(4) . . . yes
C14 C13 C18 119.4(4) . . . no
C13 C14 C15 118.4(5) . . . no
C14 C15 C16 122.2(5) . . . no
C15 C16 C17 120.2(4) . . . no
C16 C17 C18 117.3(4) . . . no
N12 C18 C13 104.5(4) . . . yes
N12 C18 C17 133.1(5) . . . yes
C13 C18 C17 122.5(4) . . . no
N10 C21 C22 108.8(4) . . . yes
N21 C22 N22 111.2(4) . . . yes
N21 C22 C21 122.0(4) . . . yes
N22 C22 C21 126.6(4) . . . yes
N21 C23 C24 131.0(5) . . . yes
N21 C23 C28 108.6(4) . . . yes
C24 C23 C28 120.4(4) . . . no
C23 C24 C25 117.5(5) . . . no
C24 C25 C26 121.6(4) . . . no
C25 C26 C27 121.5(4) . . . no
C26 C27 C28 117.1(4) . . . no
N22 C28 C23 105.1(4) . . . yes
N22 C28 C27 133.0(4) . . . yes
C23 C28 C27 121.9(4) . . . no
N10 C31 C32 109.0(4) . . . yes
N31 C32 N32 112.9(4) . . . yes
N31 C32 C31 122.0(4) . . . yes
N32 C32 C31 125.0(4) . . . yes
N31 C33 C34 130.3(4) . . . yes
N31 C33 C38 108.8(4) . . . yes
C34 C33 C38 120.9(4) . . . no
C33 C34 C35 116.2(4) . . . no
C34 C35 C36 122.6(5) . . . no
C35 C36 C37 121.9(5) . . . no
C36 C37 C38 115.9(4) . . . no
N32 C38 C33 105.2(4) . . . yes
N32 C38 C37 132.3(4) . . . yes
C33 C38 C37 122.5(5) . . . no
O51 N50 O52 119.6(4) . . . yes
O51 N50 O53 121.3(4) . . . yes
O52 N50 O53 119.1(4) . . . yes
O61 C60 C61 114.2(6) . . . yes
O61 C60 C62 119.0(7) . . . yes
C61 C60 C62 70.2(8) . . . no
C60 C61 C62 53.2(7) . . . no
C60 C62 C61 56.6(7) . . . no

loop_
_geom_bond_atom_site_label_1
_geom_bond_atom_site_label_2
_geom_bond_distance
_geom_bond_site_symmetry_1
_geom_bond_site_symmetry_2
_geom_bond_publ_flag
Cu O41 2.054(3) . . yes
Cu O42 2.547(3) . . yes
Cu N10 2.401(4) . . yes
Cu N11 1.984(4) . . yes
Cu N21 1.982(4) . . yes
Cu N31 1.957(4) . . yes
O41 N40 1.282(5) . . yes
O42 N40 1.257(5) . . yes
O43 N40 1.230(5) . . yes
N10 C11 1.473(6) . . yes
N10 C21 1.454(6) . . yes
N10 C31 1.465(6) . . yes
N11 C12 1.337(6) . . yes
N11 C13 1.383(6) . . yes
N12 C12 1.328(6) . . yes
N12 C18 1.380(6) . . yes
N21 C22 1.330(6) . . yes
N21 C23 1.383(6) . . yes
N22 C22 1.353(6) . . yes
N22 C28 1.380(6) . . yes
N31 C32 1.330(6) . . yes
N31 C33 1.393(6) . . yes
N32 C32 1.326(6) . . yes
N32 C38 1.394(6) . . yes
C11 C12 1.497(6) . . no
C13 C14 1.398(7) . . no
C13 C18 1.399(7) . . no
C14 C15 1.352(6) . . no
C15 C16 1.406(7) . . no
C16 C17 1.389(7) . . no
C17 C18 1.376(6) . . no
C21 C22 1.488(7) . . no
C23 C24 1.386(7) . . no
C23 C28 1.413(7) . . no
C24 C25 1.380(7) . . no
C25 C26 1.405(7) . . no
C26 C27 1.373(7) . . no
C27 C28 1.383(7) . . no
C31 C32 1.518(7) . . no
C33 C34 1.398(7) . . no
C33 C38 1.401(7) . . no
C34 C35 1.385(7) . . no
C35 C36 1.378(7) . . no
C36 C37 1.396(7) . . no
C37 C38 1.381(7) . . no
O51 N50 1.245(5) . . yes
O52 N50 1.261(5) . . yes
O53 N50 1.244(5) . . yes
O61 C60 1.447(8) . . yes
C60 C61 1.393(13) . . no
C60 C62 1.336(13) . . no
C61 C62 1.570(18) . . no

loop_
_geom_torsion_atom_site_label_1
_geom_torsion_atom_site_label_2
_geom_torsion_atom_site_label_3
_geom_torsion_atom_site_label_4
_geom_torsion
_geom_torsion_site_symmetry_1
_geom_torsion_site_symmetry_2
_geom_torsion_site_symmetry_3
_geom_torsion_site_symmetry_4
_geom_torsion_publ_flag
O42 Cu O41 N40 -3.3(2) . . . . no
N10 Cu O41 N40 169.6(2) . . . . no
N21 Cu O41 N40 91.8(3) . . . . no
N31 Cu O41 N40 -113.1(3) . . . . no
O41 Cu O42 N40 3.3(2) . . . . no
N11 Cu O42 N40 -176.6(3) . . . . no
N21 Cu O42 N40 -85.9(3) . . . . no
N31 Cu O42 N40 83.0(3) . . . . no
O41 Cu N10 C11 -175.9(3) . . . . no
O41 Cu N10 C21 -57.7(3) . . . . no
O41 Cu N10 C31 63.9(3) . . . . no
N11 Cu N10 C11 1.8(3) . . . . no
N11 Cu N10 C21 120.0(3) . . . . no
N11 Cu N10 C31 -118.5(3) . . . . no
N21 Cu N10 C11 -89.3(3) . . . . no
N21 Cu N10 C21 28.9(3) . . . . no
N21 Cu N10 C31 150.5(3) . . . . no
N31 Cu N10 C11 98.6(3) . . . . no
N31 Cu N10 C21 -143.3(3) . . . . no
N31 Cu N10 C31 -21.7(3) . . . . no
O42 Cu N11 C12 168.2(3) . . . . no
O42 Cu N11 C13 2.9(5) . . . . no
N10 Cu N11 C12 -5.4(3) . . . . no
N10 Cu N11 C13 -170.7(5) . . . . no
N21 Cu N11 C12 72.7(4) . . . . no
N21 Cu N11 C13 -92.6(5) . . . . no
N31 Cu N11 C12 -82.4(4) . . . . no
N31 Cu N11 C13 112.4(5) . . . . no
O41 Cu N21 C22 104.7(3) . . . . no
O41 Cu N21 C23 -90.8(5) . . . . no
O42 Cu N21 C22 159.9(3) . . . . no
O42 Cu N21 C23 -35.6(5) . . . . no
N10 Cu N21 C22 -12.7(3) . . . . no
N10 Cu N21 C23 151.8(5) . . . . no
N11 Cu N21 C22 -93.0(4) . . . . no
N11 Cu N21 C23 71.5(5) . . . . no
N31 Cu N21 C22 5.5(6) . . . . no
N31 Cu N21 C23 170.1(4) . . . . no
O41 Cu N31 C32 -107.6(4) . . . . no
O41 Cu N31 C33 73.4(5) . . . . no
O42 Cu N31 C32 -161.5(3) . . . . no
O42 Cu N31 C33 19.6(5) . . . . no
N10 Cu N31 C32 10.0(3) . . . . no
N10 Cu N31 C33 -169.0(5) . . . . no
N11 Cu N31 C32 89.1(4) . . . . no
N11 Cu N31 C33 -89.9(5) . . . . no
N21 Cu N31 C32 -8.3(6) . . . . no
N21 Cu N31 C33 172.8(4) . . . . no
Cu O41 N40 O42 6.2(4) . . . . no
Cu O41 N40 O43 -173.1(3) . . . . no
Cu O42 N40 O41 -4.9(3) . . . . no
Cu O42 N40 O43 174.4(4) . . . . no
Cu N10 C11 C12 1.6(4) . . . . no
C21 N10 C11 C12 -107.7(5) . . . . no
C31 N10 C11 C12 115.3(4) . . . . no
Cu N10 C21 C22 -37.8(4) . . . . no
C11 N10 C21 C22 73.9(5) . . . . no
C31 N10 C21 C22 -150.3(4) . . . . no
Cu N10 C31 C32 27.6(4) . . . . no
C11 N10 C31 C32 -86.3(5) . . . . no
C21 N10 C31 C32 138.1(4) . . . . no
Cu N11 C12 N12 -171.1(3) . . . . no
Cu N11 C12 C11 8.8(6) . . . . no
C13 N11 C12 N12 -1.5(5) . . . . no
C13 N11 C12 C11 178.4(4) . . . . no
Cu N11 C13 C14 -11.1(8) . . . . no
Cu N11 C13 C18 167.5(4) . . . . no
C12 N11 C13 C14 -177.6(5) . . . . no
C12 N11 C13 C18 1.1(5) . . . . no
C18 N12 C12 N11 1.3(6) . . . . no
C18 N12 C12 C11 -178.5(4) . . . . no
C12 N12 C18 C13 -0.6(5) . . . . no
C12 N12 C18 C17 179.4(5) . . . . no
Cu N21 C22 N22 169.5(3) . . . . no
Cu N21 C22 C21 -7.0(6) . . . . no
C23 N21 C22 N22 0.6(5) . . . . no
C23 N21 C22 C21 -175.9(4) . . . . no
Cu N21 C23 C24 12.7(8) . . . . no
Cu N21 C23 C28 -167.0(4) . . . . no
C22 N21 C23 C24 178.2(5) . . . . no
C22 N21 C23 C28 -1.5(5) . . . . no
C28 N22 C22 N21 0.6(5) . . . . no
C28 N22 C22 C21 176.9(4) . . . . no
C22 N22 C28 C23 -1.5(5) . . . . no
C22 N22 C28 C27 179.1(5) . . . . no
Cu N31 C32 N32 -179.2(3) . . . . no
Cu N31 C32 C31 4.3(6) . . . . no
C33 N31 C32 N32 0.1(5) . . . . no
C33 N31 C32 C31 -176.5(4) . . . . no
Cu N31 C33 C34 -1.9(8) . . . . no
Cu N31 C33 C38 179.9(4) . . . . no
C32 N31 C33 C34 179.0(5) . . . . no
C32 N31 C33 C38 0.8(5) . . . . no
C38 N32 C32 N31 -1.0(5) . . . . no
C38 N32 C32 C31 175.5(4) . . . . no
C32 N32 C38 C33 1.5(5) . . . . no
C32 N32 C38 C37 -178.5(5) . . . . no
N10 C11 C12 N11 -6.7(7) . . . . no
N10 C11 C12 N12 173.1(4) . . . . no
N11 C13 C14 C15 -179.9(5) . . . . no
C18 C13 C14 C15 1.6(7) . . . . no
N11 C13 C18 N12 -0.3(5) . . . . no
N11 C13 C18 C17 179.7(4) . . . . no
C14 C13 C18 N12 178.5(4) . . . . no
C14 C13 C18 C17 -1.5(7) . . . . no
C13 C14 C15 C16 -0.7(7) . . . . no
C14 C15 C16 C17 -0.4(8) . . . . no
C15 C16 C17 C18 0.5(7) . . . . no
C16 C17 C18 N12 -179.6(5) . . . . no
C16 C17 C18 C13 0.4(7) . . . . no
N10 C21 C22 N21 35.4(6) . . . . no
N10 C21 C22 N22 -140.5(5) . . . . no
N21 C23 C24 C25 -179.7(5) . . . . no
C28 C23 C24 C25 0.0(7) . . . . no
N21 C23 C28 N22 1.9(5) . . . . no
N21 C23 C28 C27 -178.6(4) . . . . no
C24 C23 C28 N22 -177.9(4) . . . . no
C24 C23 C28 C27 1.6(7) . . . . no
C23 C24 C25 C26 -0.7(7) . . . . no
C24 C25 C26 C27 -0.1(7) . . . . no
C25 C26 C27 C28 1.7(7) . . . . no
C26 C27 C28 N22 176.9(5) . . . . no
C26 C27 C28 C23 -2.4(7) . . . . no
N10 C31 C32 N31 -24.9(6) . . . . no
N10 C31 C32 N32 159.0(4) . . . . no
N31 C33 C34 C35 -178.4(5) . . . . no
C38 C33 C34 C35 -0.4(7) . . . . no
N31 C33 C38 N32 -1.4(5) . . . . no
N31 C33 C38 C37 178.6(4) . . . . no
C34 C33 C38 N32 -179.8(4) . . . . no
C34 C33 C38 C37 0.2(7) . . . . no
C33 C34 C35 C36 0.1(7) . . . . no
C34 C35 C36 C37 0.4(8) . . . . no
C35 C36 C37 C38 -0.6(7) . . . . no
C36 C37 C38 N32 -179.7(5) . . . . no
C36 C37 C38 C33 0.3(7) . . . . no
O61 C60 C61 C62 113.8(8) . . . . no
O61 C60 C62 C61 -107.4(8) . . . . no
